data_1503403
loop_
_publ_author_name
'Liang, Bo'
'Kalidindi, Srinivas'
'Porco, Jr, John A'
'Stephenson, Corey R. J.'

_publ_section_title
;
 Multicomponent reaction discovery: three-component synthesis of
 spirooxindoles.
;
_journal_issue 3
_journal_name_full 'Organic letters'
_journal_page_first 572
_journal_page_last 575
_journal_paper_doi 10.1021/ol902764k
_journal_volume 12
_journal_year 2010
_chemical_formula_moiety 'C16 H17 N O6 S'
_chemical_formula_sum 'C16 H17 N O6 S'
_chemical_formula_weight 351.37
_chemical_name_systematic
; 
 ? 
;
_space_group_IT_number 2
_symmetry_cell_setting triclinic
_symmetry_space_group_name_Hall '-P 1'
_symmetry_space_group_name_H-M 'P -1'
_atom_sites_solution_hydrogens difmap
_atom_sites_solution_primary direct
_atom_sites_solution_secondary difmap
_audit_creation_method SHELXL-97
_cell_angle_alpha 98.295(2)
_cell_angle_beta 101.709(2)
_cell_angle_gamma 106.970(2)
_cell_formula_units_Z 2
_cell_length_a 9.1725(4)
_cell_length_b 9.2077(4)
_cell_length_c 9.9640(4)
_cell_measurement_reflns_used 5078
_cell_measurement_temperature 173(2)
_cell_measurement_theta_max 0.00
_cell_measurement_theta_min 0.00
_cell_volume 769.31(6)
_computing_cell_refinement 'Bruker SAINT+'
_computing_data_collection 'Bruker APEX2'
_computing_data_reduction 'Bruker SAINT+'
_computing_molecular_graphics 'Bruker SHELXTL'
_computing_publication_material 'Bruker SHELXTL'
_computing_structure_refinement 'SHELXL-97 (Sheldrick, 1997)'
_computing_structure_solution 'SHELXS-97 (Sheldrick, 1990)'
_diffrn_ambient_temperature 173(2)
_diffrn_measured_fraction_theta_full 0.991
_diffrn_measured_fraction_theta_max 0.991
_diffrn_measurement_device_type 'Bruker X8 APEX II diffractometer'
_diffrn_measurement_method 'phi and omega scans'
_diffrn_radiation_monochromator graphite
_diffrn_radiation_source 'fine-focus sealed tube'
_diffrn_radiation_type MoK\a
_diffrn_radiation_wavelength 0.71073
_diffrn_reflns_av_R_equivalents 0.0297
_diffrn_reflns_av_sigmaI/netI 0.0326
_diffrn_reflns_limit_h_max 12
_diffrn_reflns_limit_h_min -12
_diffrn_reflns_limit_k_max 11
_diffrn_reflns_limit_k_min -12
_diffrn_reflns_limit_l_max 13
_diffrn_reflns_limit_l_min -13
_diffrn_reflns_number 12447
_diffrn_reflns_theta_full 28.28
_diffrn_reflns_theta_max 28.28
_diffrn_reflns_theta_min 2.14
_exptl_absorpt_coefficient_mu 0.245
_exptl_absorpt_correction_T_max 0.9759
_exptl_absorpt_correction_T_min 0.9085
_exptl_absorpt_correction_type multi-scan
_exptl_absorpt_process_details SADABS
_exptl_crystal_colour colourless
_exptl_crystal_density_diffrn 1.517
_exptl_crystal_density_method 'not measured'
_exptl_crystal_description block
_exptl_crystal_F_000 368
_exptl_crystal_size_max 0.40
_exptl_crystal_size_mid 0.25
_exptl_crystal_size_min 0.10
_refine_diff_density_max 0.317
_refine_diff_density_min -0.447
_refine_diff_density_rms 0.057
_refine_ls_extinction_method none
_refine_ls_goodness_of_fit_ref 1.078
_refine_ls_hydrogen_treatment refall
_refine_ls_matrix_type full
_refine_ls_number_parameters 285
_refine_ls_number_reflns 3788
_refine_ls_number_restraints 0
_refine_ls_restrained_S_all 1.078
_refine_ls_R_factor_all 0.0455
_refine_ls_R_factor_gt 0.0369
_refine_ls_shift/su_max 0.016
_refine_ls_shift/su_mean 0.001
_refine_ls_structure_factor_coef Fsqd
_refine_ls_weighting_details 'calc w=1/[\s^2^(Fo^2^)+(0.0516P)^2^+0.1802P] where P=(Fo^2^+2Fc^2^)/3'
_refine_ls_weighting_scheme calc
_refine_ls_wR_factor_gt 0.0951
_refine_ls_wR_factor_ref 0.1006
_reflns_number_gt 3136
_reflns_number_total 3788
_reflns_threshold_expression >2sigma(I)
_cod_data_source_file ol902764k_si_003.cif
_cod_data_source_block porco114
_cod_depositor_comments
;
The following automatic conversions were performed:

'_symmetry_cell_setting' value 'Triclinic' changed to 'triclinic'
according to /home/saulius/struct/CIF-dictionaries/cif_core.dic
dictionary named 'cif_core.dic' version 2.4.2 from 2011-04-26.

Automatic conversion script
Id: cif_fix_values 1715 2011-07-08 13:25:40Z adriana 
;
_cod_original_sg_symbol_H-M P-1
_cod_database_code 1503403

loop_
_symmetry_equiv_pos_as_xyz
'x, y, z'
'-x, -y, -z'

loop_
_atom_site_label
_atom_site_type_symbol
_atom_site_fract_x
_atom_site_fract_y
_atom_site_fract_z
_atom_site_U_iso_or_equiv
_atom_site_adp_type
_atom_site_occupancy
_atom_site_symmetry_multiplicity
_atom_site_calc_flag
S1 S 0.33502(3) 0.14081(3) 0.27972(3) 0.01950(7) Uani 1 1 d
O1 O 0.38065(9) -0.01615(9) 0.27529(8) 0.01994(18) Uani 1 1 d
O2 O 0.67028(10) -0.34692(10) 0.25432(11) 0.0332(2) Uani 1 1 d
O3 O 0.41517(9) -0.40689(9) 0.05011(9) 0.02290(19) Uani 1 1 d
H3O H 0.493(2) -0.4276(19) 0.0976(18) 0.052(5) Uiso 1 1 d
O4 O 0.30753(10) -0.15973(10) -0.04028(9) 0.0267(2) Uani 1 1 d
O5 O 0.16841(9) 0.08198(10) 0.25491(9) 0.0261(2) Uani 1 1 d
O6 O 0.42611(11) 0.24900(10) 0.40688(10) 0.0311(2) Uani 1 1 d
N1 N 0.12512(11) -0.28137(11) 0.07002(10) 0.0204(2) Uani 1 1 d
C1 C 0.53059(12) -0.02921(13) 0.29249(11) 0.0176(2) Uani 1 1 d
C2 C 0.67199(14) 0.10323(14) 0.37829(14) 0.0247(3) Uani 1 1 d
H2B H 0.6726(16) 0.1132(16) 0.4794(16) 0.033(4) Uiso 1 1 d
H2A H 0.6667(15) 0.1958(15) 0.3553(14) 0.024(3) Uiso 1 1 d
C3 C 0.82172(14) 0.07588(15) 0.35518(14) 0.0270(3) Uani 1 1 d
H3B H 0.8274(17) 0.0875(18) 0.2589(16) 0.038(4) Uiso 1 1 d
H3A H 0.9105(15) 0.1517(15) 0.4225(14) 0.024(3) Uiso 1 1 d
C4 C 0.82030(13) -0.08577(14) 0.37022(13) 0.0240(3) Uani 1 1 d
H4B H 0.8255(16) -0.0957(16) 0.4657(16) 0.033(4) Uiso 1 1 d
H4A H 0.9104(16) -0.1095(15) 0.3445(14) 0.028(4) Uiso 1 1 d
C5 C 0.67309(13) -0.21153(13) 0.28102(12) 0.0211(3) Uani 1 1 d
C6 C 0.52939(12) -0.17099(13) 0.23503(11) 0.0171(2) Uani 1 1 d
C7 C 0.37968(12) -0.29797(12) 0.14430(11) 0.0166(2) Uani 1 1 d
C8 C 0.27093(12) -0.37685(12) 0.22687(12) 0.0169(2) Uani 1 1 d
C9 C 0.29633(14) -0.45704(13) 0.33084(12) 0.0212(3) Uani 1 1 d
H9 H 0.3975(16) -0.4618(15) 0.3664(14) 0.024(3) Uiso 1 1 d
C10 C 0.16935(16) -0.52726(14) 0.38317(14) 0.0282(3) Uani 1 1 d
H10 H 0.1898(16) -0.5792(17) 0.4538(16) 0.035(4) Uiso 1 1 d
C11 C 0.02283(15) -0.51448(15) 0.33243(14) 0.0303(3) Uani 1 1 d
H11 H -0.0634(18) -0.5611(18) 0.3672(16) 0.039(4) Uiso 1 1 d
C12 C -0.00399(14) -0.43208(14) 0.22844(14) 0.0261(3) Uani 1 1 d
H12 H -0.1025(16) -0.4239(15) 0.1943(14) 0.027(4) Uiso 1 1 d
C13 C 0.12254(13) -0.36490(13) 0.17716(12) 0.0196(2) Uani 1 1 d
C14 C 0.27062(13) -0.23408(13) 0.04603(12) 0.0195(2) Uani 1 1 d
C15 C -0.00789(14) -0.24187(15) -0.00059(15) 0.0277(3) Uani 1 1 d
H15C H -0.0330(19) -0.1746(19) 0.0660(18) 0.049(5) Uiso 1 1 d
H15B H 0.018(2) -0.190(2) -0.073(2) 0.069(6) Uiso 1 1 d
H15A H -0.099(2) -0.332(2) -0.0353(19) 0.058(5) Uiso 1 1 d
C16 C 0.38783(16) 0.20523(15) 0.13458(14) 0.0301(3) Uani 1 1 d
H16C H 0.4975(18) 0.2301(18) 0.1487(16) 0.042(4) Uiso 1 1 d
H16B H 0.3501(17) 0.2951(18) 0.1294(16) 0.040(4) Uiso 1 1 d
H16A H 0.3319(19) 0.122(2) 0.0500(19) 0.053(5) Uiso 1 1 d

loop_
_atom_site_aniso_label
_atom_site_aniso_U_11
_atom_site_aniso_U_22
_atom_site_aniso_U_33
_atom_site_aniso_U_23
_atom_site_aniso_U_13
_atom_site_aniso_U_12
S1 0.02023(13) 0.01837(12) 0.02106(13) 0.00316(10) 0.00444(10) 0.00924(10)
O1 0.0158(3) 0.0173(3) 0.0263(4) 0.0035(3) 0.0025(3) 0.0075(3)
O2 0.0254(4) 0.0293(4) 0.0430(5) 0.0001(4) -0.0002(4) 0.0163(3)
O3 0.0232(4) 0.0258(4) 0.0206(4) -0.0012(3) 0.0054(3) 0.0127(3)
O4 0.0288(4) 0.0301(4) 0.0222(4) 0.0103(3) 0.0049(3) 0.0100(3)
O5 0.0209(4) 0.0280(4) 0.0327(5) 0.0056(3) 0.0081(3) 0.0128(3)
O6 0.0352(5) 0.0236(4) 0.0287(5) -0.0040(4) -0.0005(4) 0.0117(4)
N1 0.0157(4) 0.0225(4) 0.0218(5) 0.0029(4) -0.0003(4) 0.0091(4)
C1 0.0150(5) 0.0209(5) 0.0173(5) 0.0067(4) 0.0028(4) 0.0063(4)
C2 0.0206(5) 0.0192(5) 0.0284(6) 0.0037(5) -0.0015(5) 0.0040(4)
C3 0.0160(5) 0.0284(6) 0.0308(6) 0.0104(5) -0.0011(5) 0.0018(5)
C4 0.0148(5) 0.0306(6) 0.0250(6) 0.0079(5) 0.0008(4) 0.0074(4)
C5 0.0178(5) 0.0261(5) 0.0216(5) 0.0059(4) 0.0052(4) 0.0100(4)
C6 0.0145(5) 0.0201(5) 0.0169(5) 0.0051(4) 0.0038(4) 0.0054(4)
C7 0.0155(5) 0.0170(5) 0.0167(5) 0.0012(4) 0.0025(4) 0.0067(4)
C8 0.0161(5) 0.0144(5) 0.0184(5) -0.0005(4) 0.0041(4) 0.0046(4)
C9 0.0234(5) 0.0171(5) 0.0209(5) 0.0010(4) 0.0034(5) 0.0064(4)
C10 0.0358(6) 0.0218(5) 0.0283(6) 0.0075(5) 0.0135(5) 0.0070(5)
C11 0.0298(6) 0.0258(6) 0.0346(7) 0.0043(5) 0.0172(5) 0.0035(5)
C12 0.0175(5) 0.0258(6) 0.0344(7) 0.0014(5) 0.0098(5) 0.0066(4)
C13 0.0187(5) 0.0167(5) 0.0207(5) -0.0006(4) 0.0032(4) 0.0054(4)
C14 0.0184(5) 0.0192(5) 0.0179(5) 0.0001(4) 0.0002(4) 0.0068(4)
C15 0.0193(5) 0.0291(6) 0.0315(7) 0.0014(5) -0.0032(5) 0.0124(5)
C16 0.0323(6) 0.0339(6) 0.0346(7) 0.0180(5) 0.0145(5) 0.0176(5)

loop_
_atom_type_symbol
_atom_type_description
_atom_type_scat_dispersion_real
_atom_type_scat_dispersion_imag
_atom_type_scat_source
C C 0.0033 0.0016 'International Tables Vol C Tables 4.2.6.8 and 6.1.1.4'
H H 0.0000 0.0000 'International Tables Vol C Tables 4.2.6.8 and 6.1.1.4'
N N 0.0061 0.0033 'International Tables Vol C Tables 4.2.6.8 and 6.1.1.4'
O O 0.0106 0.0060 'International Tables Vol C Tables 4.2.6.8 and 6.1.1.4'
S S 0.1246 0.1234 'International Tables Vol C Tables 4.2.6.8 and 6.1.1.4'

loop_
_geom_angle_atom_site_label_1
_geom_angle_atom_site_label_2
_geom_angle_atom_site_label_3
_geom_angle
O5 S1 O6 119.22(6)
O5 S1 O1 101.89(5)
O6 S1 O1 108.96(5)
O5 S1 C16 110.80(6)
O6 S1 C16 111.36(6)
O1 S1 C16 102.91(6)
C1 O1 S1 127.48(7)
C14 N1 C13 111.63(10)
C14 N1 C15 123.95(11)
C13 N1 C15 124.32(10)
C6 C1 O1 113.61(9)
C6 C1 C2 126.18(11)
O1 C1 C2 120.03(10)
C1 C2 C3 110.03(10)
C4 C3 C2 111.16(10)
C5 C4 C3 113.03(10)
O2 C5 C6 120.79(10)
O2 C5 C4 120.37(11)
C6 C5 C4 118.69(10)
C1 C6 C5 117.68(9)
C1 C6 C7 122.60(10)
C5 C6 C7 118.97(10)
O3 C7 C8 112.22(9)
O3 C7 C6 111.36(9)
C8 C7 C6 113.93(9)
O3 C7 C14 103.91(9)
C8 C7 C14 101.78(9)
C6 C7 C14 112.86(9)
C9 C8 C13 120.46(11)
C9 C8 C7 130.75(10)
C13 C8 C7 108.73(10)
C8 C9 C10 118.30(12)
C11 C10 C9 120.47(13)
C10 C11 C12 121.81(12)
C13 C12 C11 116.83(12)
C12 C13 C8 122.13(12)
C12 C13 N1 127.93(11)
C8 C13 N1 109.91(10)
O4 C14 N1 126.09(11)
O4 C14 C7 126.00(10)
N1 C14 C7 107.86(10)

loop_
_geom_bond_atom_site_label_1
_geom_bond_atom_site_label_2
_geom_bond_distance
S1 O5 1.4195(8)
S1 O6 1.4199(9)
S1 O1 1.6149(8)
S1 C16 1.7441(14)
O1 C1 1.3936(13)
O2 C5 1.2281(15)
O3 C7 1.4268(13)
O4 C14 1.2147(15)
N1 C14 1.3595(15)
N1 C13 1.4029(16)
N1 C15 1.4493(16)
C1 C6 1.3437(16)
C1 C2 1.4920(15)
C2 C3 1.5219(19)
C3 C4 1.5138(18)
C4 C5 1.5024(15)
C5 C6 1.4758(16)
C6 C7 1.5244(14)
C7 C8 1.5107(16)
C7 C14 1.5549(16)
C8 C9 1.3769(17)
C8 C13 1.3927(16)
C9 C10 1.3967(18)
C10 C11 1.382(2)
C11 C12 1.394(2)
C12 C13 1.3797(17)
